data_2312861
loop_
_publ_author_name
'Balasubramanian, Hemalatha'
'Vallapandian, Veerapandian'
'Poomani, Kumaradhas'

_publ_section_title
;
 Structure, intermolecular interactions and charge-density distribution of
 2-amino-4-methoxy-6-methylpyrimidine with methylsulfamic acid and
 4-hydroxybenzoic acid: a combined experimental and theoretical study.
;
_journal_coeditor_code EF3064
_journal_issue 'Pt 5'
_journal_name_full 'Acta crystallographica. Section C, Structural chemistry'
_journal_page_first 273
_journal_page_last 281
_journal_paper_doi 10.1107/S2053229625002517
_journal_volume 81
_journal_year 2025
_chemical_formula_iupac 'C6 H10 N3 O1 +, C7 H5 O3 -'
_chemical_formula_moiety 'C6 H10 N3 O1 +, C7 H5 O3 -'
_chemical_formula_sum 'C13 H15 N3 O4'
_chemical_formula_weight 277.28
_chemical_name_systematic
;
2-Amino-4-methoxy-6-methylpyrimidin-1-ium 4-hydroxybenzoate
;
_space_group_IT_number 61
_space_group_name_Hall '-P 2ac 2ab'
_space_group_name_H-M_alt 'P b c a'
_symmetry_cell_setting orthorhombic
_symmetry_space_group_name_Hall '-P 2ac 2ab'
_symmetry_space_group_name_H-M 'P b c a'
_atom_sites_solution_hydrogens difmap
_atom_sites_solution_primary dual
_audit_conform_dict_name cif_core.dic
_audit_conform_dict_version 2.4.5
_audit_creation_method 'WinGX routine CIF_UPDATE'
_cell_angle_alpha 90
_cell_angle_beta 90
_cell_angle_gamma 90
_cell_formula_units_Z 8
_cell_length_a 14.7425(3)
_cell_length_b 7.4527(2)
_cell_length_c 25.2333(6)
_cell_measurement_reflns_used 3434
_cell_measurement_temperature 293(2)
_cell_measurement_theta_max 28.34
_cell_measurement_theta_min 2.12
_cell_volume 2772.42(11)
_computing_cell_refinement
;
SAINT (Bruker, 2006)
;
_computing_data_collection
;
APEX2 (Bruker, 2006)
;
_computing_data_reduction
;
SAINT (Bruker, 2006)
;
_computing_molecular_graphics
;
ORTEP-3 for Windows (Farrugia, 2012)
;
_computing_publication_material
;
WinGX (Farrugia, 2012) and <i>Mercury</i> (Macrae <i>et al.</i>,
2020)
;
_computing_structure_refinement
;
SHELXL2018 (Sheldrick, 2015<i>b</i>)
;
_computing_structure_solution
;
SHELXT2018 (Sheldrick, 2015<i>a</i>)
;
_diffrn_ambient_temperature 293(2)
_diffrn_measured_fraction_theta_full 0.999
_diffrn_measured_fraction_theta_max 0.998
_diffrn_measurement_device_type 'Bruker D8 Quest Eco'
_diffrn_measurement_method '\w and \f scans'
_diffrn_radiation_probe x-ray
_diffrn_radiation_type MoK\a
_diffrn_radiation_wavelength 0.71073
_diffrn_reflns_av_R_equivalents 0.038
_diffrn_reflns_av_unetI/netI 0.0136
_diffrn_reflns_limit_h_max 19
_diffrn_reflns_limit_h_min -19
_diffrn_reflns_limit_k_max 9
_diffrn_reflns_limit_k_min -9
_diffrn_reflns_limit_l_max 33
_diffrn_reflns_limit_l_min -33
_diffrn_reflns_number 63885
_diffrn_reflns_theta_full 25.242
_diffrn_reflns_theta_max 28.336
_diffrn_reflns_theta_min 2.763
_diffrn_standards_decay_% 0
_diffrn_standards_interval_count 0
_diffrn_standards_interval_time 0
_diffrn_standards_number 0
_exptl_absorpt_coefficient_mu 0.1
_exptl_absorpt_correction_T_max 0.7457
_exptl_absorpt_correction_T_min 0.6835
_exptl_absorpt_correction_type numerical
_exptl_crystal_colour colourless
_exptl_crystal_density_diffrn 1.329
_exptl_crystal_density_method 'not measured'
_exptl_crystal_description block
_exptl_crystal_F_000 1168
_exptl_crystal_size_max 0.631
_exptl_crystal_size_mid 0.437
_exptl_crystal_size_min 0.178
_refine_diff_density_max 0.181
_refine_diff_density_min -0.213
_refine_ls_extinction_method none
_refine_ls_goodness_of_fit_ref 1.066
_refine_ls_hydrogen_treatment refall
_refine_ls_matrix_type full
_refine_ls_number_constraints 0
_refine_ls_number_parameters 241
_refine_ls_number_reflns 3433
_refine_ls_number_restraints 0
_refine_ls_restrained_S_all 1.066
_refine_ls_R_factor_all 0.0625
_refine_ls_R_factor_gt 0.0541
_refine_ls_shift/su_max 0.001
_refine_ls_shift/su_mean 0
_refine_ls_structure_factor_coef Fsqd
_refine_ls_weighting_details 'w=1/[\s^2^(Fo^2^)+(0.0773P)^2^+0.8158P] where P=(Fo^2^+2Fc^2^)/3'
_refine_ls_weighting_scheme calc
_refine_ls_wR_factor_gt 0.1520
_refine_ls_wR_factor_ref 0.1574
_reflns_number_gt 2893
_reflns_number_total 3433
_reflns_threshold_expression 'I > 2\s(I)'
_cod_data_source_file ef3064sup1.cif
_cod_data_source_block II
_cod_database_code 2312861

loop_
_symmetry_equiv_pos_as_xyz
'x, y, z'
'-x+1/2, -y, z+1/2'
'-x, y+1/2, -z+1/2'
'x+1/2, -y+1/2, -z'
'-x, -y, -z'
'x-1/2, y, -z-1/2'
'x, -y-1/2, z-1/2'
'-x-1/2, y-1/2, z'

loop_
_atom_site_type_symbol
_atom_site_label
_atom_site_fract_x
_atom_site_fract_y
_atom_site_fract_z
_atom_site_U_iso_or_equiv
_atom_site_adp_type
_atom_site_calc_flag
_atom_site_occupancy
_atom_site_disorder_assembly
_atom_site_disorder_group
O O3 0.61569(8) 0.61487(18) 0.36426(4) 0.0555(3) Uani d 1 . .
O O2 0.49977(9) 0.6048(2) 0.41975(5) 0.0719(4) Uani d 1 . .
O O1 0.90442(9) 0.3567(2) 0.55209(5) 0.0693(4) Uani d 1 . .
N N2 0.73329(9) 0.51697(18) 0.43946(5) 0.0444(3) Uani d 1 . .
N N1 0.75793(9) 0.39797(18) 0.52527(5) 0.0466(3) Uani d 1 . .
O O4 0.30624(11) 0.9549(2) 0.22105(6) 0.0755(4) Uani d 1 . .
N N3 0.61387(10) 0.4465(3) 0.49379(6) 0.0617(4) Uani d 1 . .
C C1 0.70199(11) 0.4534(2) 0.48651(6) 0.0441(3) Uani d 1 . .
C C8 0.47381(11) 0.7286(2) 0.33499(6) 0.0455(4) Uani d 1 . .
C C7 0.53296(11) 0.6438(2) 0.37589(6) 0.0479(4) Uani d 1 . .
C C2 0.82361(11) 0.5258(2) 0.42931(6) 0.0476(4) Uani d 1 . .
C C13 0.51080(13) 0.7982(2) 0.28863(6) 0.0507(4) Uani d 1 . .
C C4 0.84545(11) 0.4080(2) 0.51521(7) 0.0506(4) Uani d 1 . .
C C12 0.45609(14) 0.8722(2) 0.24996(7) 0.0553(4) Uani d 1 . .
C C11 0.36318(13) 0.8798(2) 0.25723(7) 0.0558(4) Uani d 1 . .
C C9 0.38049(13) 0.7353(3) 0.34143(7) 0.0597(5) Uani d 1 . .
C C3 0.88219(12) 0.4697(3) 0.46725(7) 0.0576(4) Uani d 1 . .
C C5 0.85083(15) 0.5968(3) 0.37649(8) 0.0640(5) Uani d 1 . .
C C10 0.32555(14) 0.8089(3) 0.30295(8) 0.0678(5) Uani d 1 . .
C C6 0.86977(17) 0.2877(4) 0.60156(9) 0.0740(6) Uani d 1 . .
H H3A 0.5895(14) 0.406(3) 0.5254(9) 0.064(6) Uiso d 1 . .
H H13 0.5753(14) 0.791(3) 0.2827(8) 0.059(5) Uiso d 1 . .
H H9 0.3566(15) 0.690(3) 0.3719(9) 0.066(6) Uiso d 1 . .
H H2 0.6865(13) 0.550(3) 0.4134(8) 0.055(5) Uiso d 1 . .
H H12 0.4806(15) 0.913(3) 0.2184(9) 0.070(6) Uiso d 1 . .
H H3B 0.5729(15) 0.489(3) 0.4674(10) 0.072(6) Uiso d 1 . .
H H10 0.2646(18) 0.810(3) 0.3061(10) 0.084(7) Uiso d 1 . .
H H6A 0.825(2) 0.186(5) 0.5972(13) 0.132(12) Uiso d 1 . .
H H3 0.9459(17) 0.469(3) 0.4596(9) 0.079(7) Uiso d 1 . .
H H6B 0.929(2) 0.245(4) 0.6189(12) 0.115(9) Uiso d 1 . .
H H6C 0.831(2) 0.377(4) 0.6172(12) 0.105(9) Uiso d 1 . .
H H4 0.3415(19) 1.008(4) 0.1943(12) 0.096(8) Uiso d 1 . .
H H5A 0.915(2) 0.595(4) 0.3697(12) 0.107(9) Uiso d 1 . .
H H5B 0.835(2) 0.513(4) 0.3511(13) 0.117(11) Uiso d 1 . .
H H5C 0.830(2) 0.717(5) 0.3718(14) 0.130(11) Uiso d 1 . .

loop_
_atom_site_aniso_label
_atom_site_aniso_U_11
_atom_site_aniso_U_22
_atom_site_aniso_U_33
_atom_site_aniso_U_12
_atom_site_aniso_U_13
_atom_site_aniso_U_23
O3 0.0532(7) 0.0750(8) 0.0384(6) 0.0058(6) -0.0010(5) 0.0036(5)
O2 0.0522(7) 0.1165(12) 0.0470(7) -0.0014(7) 0.0000(5) 0.0299(7)
O1 0.0477(7) 0.1006(11) 0.0596(8) 0.0001(7) -0.0105(6) 0.0132(7)
N2 0.0457(7) 0.0496(7) 0.0378(6) 0.0040(5) -0.0001(5) -0.0019(5)
N1 0.0471(7) 0.0498(7) 0.0428(6) 0.0023(5) -0.0025(5) 0.0003(5)
O4 0.0701(9) 0.1018(11) 0.0547(8) 0.0108(8) -0.0079(7) 0.0260(8)
N3 0.0448(8) 0.0944(12) 0.0458(8) 0.0071(8) 0.0033(6) 0.0171(8)
C1 0.0462(8) 0.0448(7) 0.0414(7) 0.0028(6) 0.0015(6) -0.0014(6)
C8 0.0514(9) 0.0484(8) 0.0368(7) -0.0025(6) -0.0021(6) 0.0030(6)
C7 0.0488(8) 0.0555(9) 0.0393(7) -0.0042(7) -0.0027(6) 0.0044(6)
C2 0.0477(8) 0.0499(8) 0.0450(8) -0.0019(6) 0.0041(6) -0.0063(6)
C13 0.0535(10) 0.0544(9) 0.0443(8) 0.0020(7) 0.0032(7) 0.0056(7)
C4 0.0460(9) 0.0553(9) 0.0506(9) -0.0012(7) -0.0072(7) -0.0017(7)
C12 0.0673(11) 0.0582(9) 0.0403(8) 0.0041(8) 0.0053(7) 0.0109(7)
C11 0.0641(11) 0.0609(10) 0.0425(8) 0.0038(8) -0.0070(7) 0.0074(7)
C9 0.0571(10) 0.0771(12) 0.0449(9) -0.0045(9) 0.0015(8) 0.0169(8)
C3 0.0440(9) 0.0740(11) 0.0547(10) -0.0038(8) 0.0007(7) -0.0005(8)
C5 0.0601(12) 0.0794(14) 0.0525(10) -0.0003(10) 0.0127(9) 0.0054(9)
C10 0.0500(10) 0.0965(15) 0.0568(10) -0.0007(10) -0.0019(8) 0.0210(10)
C6 0.0663(13) 0.1004(17) 0.0555(11) 0.0078(13) -0.0099(10) 0.0172(11)

loop_
_geom_angle_atom_site_label_1
_geom_angle_atom_site_label_2
_geom_angle_atom_site_label_3
_geom_angle_site_symmetry_1
_geom_angle_site_symmetry_3
_geom_angle
_geom_angle_publ_flag
C4 O1 C6 . . 118.45(16) ?
C1 N2 H2 . . 115.7(11) ?
C2 N2 C1 . . 120.98(13) ?
C2 N2 H2 . . 123.3(11) ?
C4 N1 C1 . . 116.32(14) ?
C11 O4 H4 . . 108.2(17) ?
C1 N3 H3A . . 121.1(13) ?
C1 N3 H3B . . 121.0(14) ?
H3A N3 H3B . . 117.8(19) ?
N1 C1 N2 . . 122.29(14) ?
N3 C1 N2 . . 118.15(14) ?
N3 C1 N1 . . 119.56(14) ?
C13 C8 C7 . . 120.71(15) ?
C9 C8 C7 . . 120.96(14) ?
C9 C8 C13 . . 118.30(15) ?
O3 C7 C8 . . 118.18(13) ?
O2 C7 O3 . . 122.85(15) ?
O2 C7 C8 . . 118.97(15) ?
N2 C2 C5 . . 116.77(15) ?
C3 C2 N2 . . 118.48(15) ?
C3 C2 C5 . . 124.75(17) ?
C8 C13 H13 . . 119.9(12) ?
C12 C13 C8 . . 120.95(17) ?
C12 C13 H13 . . 119.2(12) ?
O1 C4 C3 . . 116.45(16) ?
N1 C4 O1 . . 119.30(16) ?
N1 C4 C3 . . 124.25(15) ?
C13 C12 C11 . . 120.06(16) ?
C13 C12 H12 . . 120.7(14) ?
C11 C12 H12 . . 119.1(14) ?
O4 C11 C12 . . 122.60(16) ?
O4 C11 C10 . . 117.95(18) ?
C12 C11 C10 . . 119.44(16) ?
C8 C9 H9 . . 117.9(14) ?
C10 C9 C8 . . 121.01(16) ?
C10 C9 H9 . . 121.0(14) ?
C2 C3 C4 . . 117.65(16) ?
C2 C3 H3 . . 118.9(14) ?
C4 C3 H3 . . 123.4(14) ?
C2 C5 H5A . . 114.8(19) ?
C2 C5 H5B . . 108(2) ?
C2 C5 H5C . . 111(2) ?
H5A C5 H5B . . 96(3) ?
H5A C5 H5C . . 108(3) ?
H5B C5 H5C . . 118(3) ?
C11 C10 H10 . . 117.9(16) ?
C9 C10 C11 . . 120.22(18) ?
C9 C10 H10 . . 121.8(16) ?
O1 C6 H6A . . 113.9(19) ?
O1 C6 H6B . . 100.5(17) ?
O1 C6 H6C . . 108.7(19) ?
H6A C6 H6B . . 111(3) ?
H6A C6 H6C . . 100(3) ?
H6B C6 H6C . . 123(2) ?

loop_
_geom_bond_atom_site_label_1
_geom_bond_atom_site_label_2
_geom_bond_site_symmetry_2
_geom_bond_distance
_geom_bond_publ_flag
O3 C7 . 1.273(2) ?
O2 C7 . 1.244(2) ?
O1 C4 . 1.330(2) ?
O1 C6 . 1.443(3) ?
N2 C1 . 1.3590(19) ?
N2 C2 . 1.357(2) ?
N2 H2 . 0.98(2) ?
N1 C1 . 1.344(2) ?
N1 C4 . 1.317(2) ?
O4 C11 . 1.360(2) ?
O4 H4 . 0.94(3) ?
N3 C1 . 1.313(2) ?
N3 H3A . 0.93(2) ?
N3 H3B . 0.96(2) ?
C8 C7 . 1.492(2) ?
C8 C13 . 1.391(2) ?
C8 C9 . 1.386(3) ?
C2 C3 . 1.355(2) ?
C2 C5 . 1.489(3) ?
C13 C12 . 1.381(2) ?
C13 H13 . 0.96(2) ?
C4 C3 . 1.403(3) ?
C12 C11 . 1.383(3) ?
C12 H12 . 0.93(2) ?
C11 C10 . 1.385(3) ?
C9 C10 . 1.378(3) ?
C9 H9 . 0.91(2) ?
C3 H3 . 0.96(3) ?
C5 H5A . 0.96(3) ?
C5 H5B . 0.93(3) ?
C5 H5C . 0.96(4) ?
C10 H10 . 0.90(3) ?
C6 H6A . 1.01(4) ?
C6 H6B . 1.02(3) ?
C6 H6C . 0.97(3) ?

loop_
_geom_hbond_atom_site_label_D
_geom_hbond_atom_site_label_H
_geom_hbond_atom_site_label_A
_geom_hbond_site_symmetry_A
_geom_hbond_distance_DH
_geom_hbond_distance_HA
_geom_hbond_distance_DA
_geom_hbond_angle_DHA
_geom_hbond_publ_flag
N3 H3A O2 5_666 0.93(2) 1.91(2) 2.777(2) 154.9(19) yes
C9 H9 O2 . 0.91(2) 2.51(2) 2.819(2) 100.1(16) yes
N2 H2 O3 . 0.98(2) 1.69(2) 2.6719(17) 173.7(17) yes
N3 H3B O2 . 0.96(2) 1.83(2) 2.777(2) 172(2) yes
C3 H3 O1 5_766 0.96(3) 2.58(2) 3.436(2) 149.2(19) yes
O4 H4 O3 3_655 0.94(3) 1.79(3) 2.7168(19) 167(3) yes

loop_
_geom_torsion_atom_site_label_1
_geom_torsion_atom_site_label_2
_geom_torsion_atom_site_label_3
_geom_torsion_atom_site_label_4
_geom_torsion_site_symmetry_1
_geom_torsion_site_symmetry_2
_geom_torsion_site_symmetry_3
_geom_torsion_site_symmetry_4
_geom_torsion
_geom_torsion_publ_flag
O1 C4 C3 C2 . . . . -178.87(16) ?
N2 C2 C3 C4 . . . . -0.9(3) ?
N1 C4 C3 C2 . . . . 1.4(3) ?
O4 C11 C10 C9 . . . . -178.4(2) ?
C1 N2 C2 C3 . . . . 0.0(2) ?
C1 N2 C2 C5 . . . . 179.76(16) ?
C1 N1 C4 O1 . . . . 179.43(15) ?
C1 N1 C4 C3 . . . . -0.8(2) ?
C8 C13 C12 C11 . . . . 0.7(3) ?
C8 C9 C10 C11 . . . . -0.9(4) ?
C7 C8 C13 C12 . . . . 178.14(15) ?
C7 C8 C9 C10 . . . . -178.05(19) ?
C2 N2 C1 N1 . . . . 0.6(2) ?
C2 N2 C1 N3 . . . . -179.34(15) ?
C13 C8 C7 O3 . . . . -9.4(2) ?
C13 C8 C7 O2 . . . . 170.44(17) ?
C13 C8 C9 C10 . . . . 0.0(3) ?
C13 C12 C11 O4 . . . . 178.48(18) ?
C13 C12 C11 C10 . . . . -1.5(3) ?
C4 N1 C1 N2 . . . . -0.2(2) ?
C4 N1 C1 N3 . . . . 179.79(16) ?
C12 C11 C10 C9 . . . . 1.6(3) ?
C9 C8 C7 O3 . . . . 168.70(17) ?
C9 C8 C7 O2 . . . . -11.5(3) ?
C9 C8 C13 C12 . . . . 0.0(3) ?
C5 C2 C3 C4 . . . . 179.33(18) ?
C6 O1 C4 N1 . . . . 1.4(3) ?
C6 O1 C4 C3 . . . . -178.3(2) ?

_cod_database_fobs_code 2312861
